data_2235897
loop_
_publ_author_name
'Starosta, Wojciech'
'Leciejewicz, Janusz'

_publ_section_title
;
 Bis(\m~3~-pyrimidine-4-carboxylato)bis(\m~2~-pyrimidine-4-carboxylato)tetrakis(aqualithium)
;
_journal_coeditor_code KP2430
_journal_issue 8
_journal_name_full 'Acta Crystallographica Section E'
_journal_page_first m1065
_journal_page_last m1066
_journal_paper_doi 10.1107/S160053681203142X
_journal_volume 68
_journal_year 2012
_chemical_formula_iupac '[Li4 (C5 H3 N2 O2)4 (H2 O)4]'
_chemical_formula_moiety 'C20 H20 Li4 N8 O12'
_chemical_formula_sum 'C20 H20 Li4 N8 O12'
_chemical_formula_weight 592.20
_chemical_name_systematic
;
Bis(\m~3~-pyrimidine-4-carboxylato)bis(\m~2~-pyrimidine-4-
carboxylato)tetrakis(aqualithium)
;
_space_group_IT_number 2
_symmetry_cell_setting triclinic
_symmetry_space_group_name_Hall '-P 1'
_symmetry_space_group_name_H-M 'P -1'
_atom_sites_solution_hydrogens geom
_atom_sites_solution_primary direct
_atom_sites_solution_secondary difmap
_audit_creation_method SHELXL-97
_cell_angle_alpha 77.91(3)
_cell_angle_beta 84.59(3)
_cell_angle_gamma 67.23(3)
_cell_formula_units_Z 1
_cell_length_a 7.2750(15)
_cell_length_b 7.9108(16)
_cell_length_c 12.966(3)
_cell_measurement_reflns_used 25
_cell_measurement_temperature 293(2)
_cell_measurement_theta_max 15
_cell_measurement_theta_min 6
_cell_volume 672.7(3)
_computing_cell_refinement 'KM-4 Software (Kuma, 1996)'
_computing_data_collection 'KM-4 Software (Kuma, 1996)'
_computing_data_reduction 'DATAPROC (Kuma, 2001)'
_computing_molecular_graphics 'SHELXTL (Sheldrick, 2008)'
_computing_publication_material 'SHELXTL (Sheldrick, 2008)'
_computing_structure_refinement 'SHELXL97 (Sheldrick, 2008)'
_computing_structure_solution 'SHELXS97 (Sheldrick, 2008)'
_diffrn_ambient_temperature 293(2)
_diffrn_measured_fraction_theta_full 0.978
_diffrn_measured_fraction_theta_max 0.978
_diffrn_measurement_device_type 'Kuma KM-4 four-cricle'
_diffrn_measurement_method 'profile data from \w/2\q scans'
_diffrn_radiation_monochromator graphite
_diffrn_radiation_source 'fine-focus sealed tube'
_diffrn_radiation_type MoK\a
_diffrn_radiation_wavelength 0.71073
_diffrn_reflns_av_R_equivalents 0.0479
_diffrn_reflns_av_sigmaI/netI 0.0387
_diffrn_reflns_limit_h_max 9
_diffrn_reflns_limit_h_min 0
_diffrn_reflns_limit_k_max 10
_diffrn_reflns_limit_k_min -10
_diffrn_reflns_limit_l_max 18
_diffrn_reflns_limit_l_min -18
_diffrn_reflns_number 4167
_diffrn_reflns_theta_full 30.12
_diffrn_reflns_theta_max 30.12
_diffrn_reflns_theta_min 1.61
_diffrn_standards_decay_% 2.82
_diffrn_standards_interval_count 200
_diffrn_standards_number 3
_exptl_absorpt_coefficient_mu 0.119
_exptl_absorpt_correction_T_max 0.99048
_exptl_absorpt_correction_T_min 0.98146
_exptl_absorpt_correction_type analytical
_exptl_absorpt_process_details '(<i>CrysAlis RED</i>; Oxford Diffraction, 2008)'
_exptl_crystal_colour colourless
_exptl_crystal_density_diffrn 1.462
_exptl_crystal_density_method 'not measured'
_exptl_crystal_description plate
_exptl_crystal_F_000 304
_exptl_crystal_size_max 0.235
_exptl_crystal_size_mid 0.203
_exptl_crystal_size_min 0.084
_refine_diff_density_max 0.504
_refine_diff_density_min -0.426
_refine_ls_extinction_coef 0.045(10)
_refine_ls_extinction_expression Fc^*^=kFc[1+0.001xFc^2^\l^3^/sin(2\q)]^-1/4^
_refine_ls_extinction_method 'SHELXL97 (Sheldrick, 2008)'
_refine_ls_goodness_of_fit_ref 1.069
_refine_ls_hydrogen_treatment mixed
_refine_ls_matrix_type full
_refine_ls_number_parameters 216
_refine_ls_number_reflns 3874
_refine_ls_number_restraints 0
_refine_ls_restrained_S_all 1.069
_refine_ls_R_factor_all 0.0920
_refine_ls_R_factor_gt 0.0444
_refine_ls_shift/su_max 0.000
_refine_ls_shift/su_mean 0.000
_refine_ls_structure_factor_coef Fsqd
_refine_ls_weighting_details 'calc w=1/[\s^2^(Fo^2^)+(0.1119P)^2^+0.0000P] where P=(Fo^2^+2Fc^2^)/3'
_refine_ls_weighting_scheme calc
_refine_ls_wR_factor_gt 0.1310
_refine_ls_wR_factor_ref 0.1644
_reflns_number_gt 2417
_reflns_number_total 3874
_reflns_threshold_expression I>2\s(I)
_cod_data_source_file kp2430.cif
_cod_data_source_block I
_cod_original_cell_volume 672.7(2)
_cod_original_sg_symbol_Hall ' -P 1'
_cod_database_code 2235897
_cod_database_fobs_code 2235897

loop_
_symmetry_equiv_pos_as_xyz
'x, y, z'
'-x, -y, -z'

loop_
_atom_site_type_symbol
_atom_site_label
_atom_site_fract_x
_atom_site_fract_y
_atom_site_fract_z
_atom_site_U_iso_or_equiv
_atom_site_adp_type
_atom_site_calc_flag
_atom_site_refinement_flags
_atom_site_occupancy
_atom_site_symmetry_multiplicity
O O11 0.88666(17) 0.45353(18) 0.30827(9) 0.0367(3) Uani d . 1 1
O O22 0.58826(18) 0.34392(18) 0.40929(9) 0.0388(3) Uani d . 1 1
O O1 0.95392(19) 0.29323(18) 0.55962(10) 0.0375(3) Uani d . 1 1
O O12 1.12854(18) 0.55986(19) 0.25411(10) 0.0399(3) Uani d . 1 1
C C14 1.0751(2) 0.3590(2) 0.15808(11) 0.0271(3) Uani d . 1 1
C C17 1.0257(2) 0.4686(2) 0.24760(11) 0.0271(3) Uani d . 1 1
N N13 0.9603(2) 0.2639(2) 0.15315(11) 0.0384(3) Uani d . 1 1
N N11 1.1556(3) 0.1439(3) 0.00732(13) 0.0535(5) Uani d . 1 1
C C15 1.2310(3) 0.3528(3) 0.08744(12) 0.0363(4) Uani d . 1 1
H H15 1.3087 0.4217 0.0893 0.044 Uiso calc R 1 1
C C12 1.0059(3) 0.1634(3) 0.07720(16) 0.0536(5) Uani d . 1 1
H H12 0.9239 0.0998 0.0724 0.064 Uiso calc R 1 1
C C16 1.2665(3) 0.2393(3) 0.01366(14) 0.0458(5) Uani d . 1 1
H H16 1.3732 0.2302 -0.0334 0.055 Uiso calc R 1 1
Li Li1 0.7612(4) 0.4527(4) 0.4490(2) 0.0339(6) Uani d . 1 1
Li Li2 0.7150(4) 0.3328(4) 0.2642(2) 0.0371(6) Uani d . 1 1
N N23 0.6007(2) 0.10648(19) 0.28871(10) 0.0326(3) Uani d . 1 1
C C27 0.4559(2) 0.27807(19) 0.43070(11) 0.0253(3) Uani d . 1 1
C C24 0.4582(2) 0.14055(19) 0.36333(11) 0.0249(3) Uani d . 1 1
C C25 0.3226(2) 0.0542(2) 0.37941(12) 0.0313(3) Uani d . 1 1
H H25 0.2217 0.0804 0.4303 0.038 Uiso calc R 1 1
C C22 0.6095(3) -0.0203(3) 0.23334(14) 0.0415(4) Uani d . 1 1
H H22 0.7098 -0.0463 0.1822 0.050 Uiso calc R 1 1
O O21 0.32633(17) 0.31149(16) 0.50106(9) 0.0336(3) Uani d . 1 1
N N21 0.4884(2) -0.1138(2) 0.24405(12) 0.0405(4) Uani d . 1 1
C C26 0.3446(3) -0.0731(2) 0.31605(14) 0.0383(4) Uani d . 1 1
H H26 0.2546 -0.1326 0.3244 0.046 Uiso calc R 1 1
O O2 0.5018(2) 0.55144(19) 0.18214(11) 0.0402(3) Uani d . 1 1
H H1 0.922(4) 0.340(3) 0.614(2) 0.055(7) Uiso d . 1 1
H H3 0.378(4) 0.549(4) 0.208(2) 0.068(8) Uiso d . 1 1
H H2 1.071(5) 0.274(4) 0.531(2) 0.080(9) Uiso d . 1 1
H H4 0.505(5) 0.649(5) 0.189(3) 0.085(10) Uiso d . 1 1

loop_
_atom_site_aniso_label
_atom_site_aniso_U_11
_atom_site_aniso_U_22
_atom_site_aniso_U_33
_atom_site_aniso_U_12
_atom_site_aniso_U_13
_atom_site_aniso_U_23
O11 0.0329(6) 0.0583(7) 0.0359(6) -0.0296(5) 0.0146(4) -0.0274(5)
O22 0.0413(6) 0.0582(8) 0.0401(6) -0.0374(6) 0.0153(5) -0.0283(5)
O1 0.0344(6) 0.0499(7) 0.0410(6) -0.0248(5) 0.0082(5) -0.0217(5)
O12 0.0398(6) 0.0590(7) 0.0429(6) -0.0357(6) 0.0152(5) -0.0297(6)
C14 0.0279(7) 0.0358(7) 0.0252(6) -0.0174(6) 0.0055(5) -0.0138(5)
C17 0.0252(6) 0.0375(7) 0.0259(6) -0.0167(6) 0.0040(5) -0.0138(5)
N13 0.0384(7) 0.0538(8) 0.0413(7) -0.0309(7) 0.0145(6) -0.0278(6)
N11 0.0659(11) 0.0736(11) 0.0482(9) -0.0461(10) 0.0266(8) -0.0421(8)
C15 0.0386(8) 0.0528(10) 0.0323(7) -0.0300(7) 0.0132(6) -0.0202(7)
C12 0.0612(12) 0.0773(13) 0.0555(11) -0.0511(11) 0.0262(9) -0.0457(10)
C16 0.0511(10) 0.0667(12) 0.0372(8) -0.0364(10) 0.0230(8) -0.0293(8)
Li1 0.0348(13) 0.0468(15) 0.0335(13) -0.0252(12) 0.0086(10) -0.0205(11)
Li2 0.0364(14) 0.0545(16) 0.0374(13) -0.0302(13) 0.0131(11) -0.0254(12)
N23 0.0345(7) 0.0371(7) 0.0376(7) -0.0215(5) 0.0107(5) -0.0206(5)
C27 0.0252(6) 0.0305(7) 0.0256(6) -0.0141(5) 0.0016(5) -0.0107(5)
C24 0.0258(7) 0.0260(6) 0.0278(6) -0.0132(5) 0.0013(5) -0.0094(5)
C25 0.0307(7) 0.0335(7) 0.0376(8) -0.0196(6) 0.0069(6) -0.0119(6)
C22 0.0487(10) 0.0469(9) 0.0451(9) -0.0298(8) 0.0187(8) -0.0286(8)
O21 0.0311(6) 0.0429(6) 0.0360(6) -0.0193(5) 0.0110(4) -0.0213(5)
N21 0.0517(9) 0.0387(8) 0.0460(8) -0.0280(7) 0.0072(7) -0.0212(6)
C26 0.0469(9) 0.0379(8) 0.0448(9) -0.0297(7) 0.0034(7) -0.0142(7)
O2 0.0412(7) 0.0468(7) 0.0485(7) -0.0290(6) 0.0118(5) -0.0239(5)

loop_
_atom_type_symbol
_atom_type_description
_atom_type_scat_dispersion_real
_atom_type_scat_dispersion_imag
_atom_type_scat_source
C C 0.0033 0.0016 'International Tables Vol C Tables 4.2.6.8 and 6.1.1.4'
H H 0.0000 0.0000 'International Tables Vol C Tables 4.2.6.8 and 6.1.1.4'
Li Li -0.0003 0.0001 'International Tables Vol C Tables 4.2.6.8 and 6.1.1.4'
N N 0.0061 0.0033 'International Tables Vol C Tables 4.2.6.8 and 6.1.1.4'
O O 0.0106 0.0060 'International Tables Vol C Tables 4.2.6.8 and 6.1.1.4'

loop_
_geom_angle_atom_site_label_1
_geom_angle_atom_site_label_2
_geom_angle_atom_site_label_3
_geom_angle_site_symmetry_1
_geom_angle_site_symmetry_3
_geom_angle
C17 O11 Li1 . . 149.71(13)
C17 O11 Li2 . . 117.79(12)
Li1 O11 Li2 . . 91.26(11)
C27 O22 Li1 . . 151.27(13)
C27 O22 Li2 . . 116.48(12)
Li1 O22 Li2 . . 92.15(11)
Li1 O1 H1 . . 108.4(17)
Li1 O1 H2 . . 106(2)
H1 O1 H2 . . 121(3)
N13 C14 C15 . . 121.20(13)
N13 C14 C17 . . 115.74(12)
C15 C14 C17 . . 123.04(13)
O12 C17 O11 . . 126.77(13)
O12 C17 C14 . . 117.50(12)
O11 C17 C14 . . 115.71(13)
C12 N13 C14 . . 116.22(14)
C12 N13 Li2 . . 133.18(14)
C14 N13 Li2 . . 110.24(12)
C16 N11 C12 . . 115.34(15)
C14 C15 C16 . . 117.12(15)
C14 C15 H15 . . 121.4
C16 C15 H15 . . 121.4
N11 C12 N13 . . 127.28(16)
N11 C12 H12 . . 116.4
N13 C12 H12 . . 116.4
N11 C16 C15 . . 122.80(15)
N11 C16 H16 . . 118.6
C15 C16 H16 . . 118.6
O22 Li1 O21 . 2_666 125.60(16)
O22 Li1 O11 . . 90.34(12)
O21 Li1 O11 2_666 . 115.37(15)
O22 Li1 O1 . . 115.40(15)
O21 Li1 O1 2_666 . 99.05(12)
O11 Li1 O1 . . 111.64(15)
O2 Li2 O22 . . 98.68(14)
O2 Li2 O11 . . 102.08(15)
O22 Li2 O11 . . 86.21(11)
O2 Li2 N13 . . 103.79(15)
O22 Li2 N13 . . 155.06(18)
O11 Li2 N13 . . 78.69(10)
O2 Li2 N23 . . 104.14(13)
O22 Li2 N23 . . 77.76(10)
O11 Li2 N23 . . 150.98(18)
N13 Li2 N23 . . 106.61(13)
C22 N23 C24 . . 116.37(13)
C22 N23 Li2 . . 134.44(13)
C24 N23 Li2 . . 107.11(11)
O21 C27 O22 . . 126.68(13)
O21 C27 C24 . . 117.70(12)
O22 C27 C24 . . 115.61(12)
N23 C24 C25 . . 121.87(13)
N23 C24 C27 . . 116.20(12)
C25 C24 C27 . . 121.93(13)
C24 C25 C26 . . 116.60(14)
C24 C25 H25 . . 121.7
C26 C25 H25 . . 121.7
N23 C22 N21 . . 126.36(15)
N23 C22 H22 . . 116.8
N21 C22 H22 . . 116.8
C27 O21 Li1 . 2_666 120.24(12)
C26 N21 C22 . . 116.08(13)
N21 C26 C25 . . 122.67(14)
N21 C26 H26 . . 118.7
C25 C26 H26 . . 118.7
Li2 O2 H3 . . 108.4(17)
Li2 O2 H4 . . 112(2)
H3 O2 H4 . . 108(3)

loop_
_geom_bond_atom_site_label_1
_geom_bond_atom_site_label_2
_geom_bond_site_symmetry_2
_geom_bond_distance
_geom_bond_publ_flag
O11 C17 . 1.2491(18) ?
Li1 O11 . 1.961(3) y
Li1 O22 . 1.932(3) y
Li1 O21 2_666 1.953(3) y
Li1 O1 . 1.967(3) y
Li2 O11 . 2.021(3) y
Li2 O22 . 2.020(3) y
Li2 N13 . 2.155(3) y
Li2 O2 . 1.998(4) y
Li2 N23 . 2.205(3) y
O22 C27 . 1.2463(17) ?
O1 H1 . 0.83(3) ?
O1 H2 . 0.87(3) ?
O12 C17 . 1.2425(18) ?
C14 N13 . 1.3354(18) ?
C14 C15 . 1.381(2) ?
C14 C17 . 1.5263(19) ?
N13 C12 . 1.332(2) ?
N11 C16 . 1.318(2) ?
N11 C12 . 1.332(2) ?
C15 C16 . 1.386(2) ?
C15 H15 . 0.9300 ?
C12 H12 . 0.9300 ?
C16 H16 . 0.9300 ?
N23 C22 . 1.3299(19) ?
N23 C24 . 1.3370(18) ?
C27 O21 . 1.2395(17) ?
C27 C24 . 1.5257(18) ?
C24 C25 . 1.3803(19) ?
C25 C26 . 1.383(2) ?
C25 H25 . 0.9300 ?
C22 N21 . 1.335(2) ?
C22 H22 . 0.9300 ?
O21 Li1 2_666 1.953(3) ?
N21 C26 . 1.323(2) ?
C26 H26 . 0.9300 ?
O2 H3 . 0.93(3) ?
O2 H4 . 0.81(4) ?

loop_
_geom_hbond_atom_site_label_D
_geom_hbond_atom_site_label_H
_geom_hbond_atom_site_label_A
_geom_hbond_site_symmetry_A
_geom_hbond_distance_DH
_geom_hbond_distance_HA
_geom_hbond_distance_DA
_geom_hbond_angle_DHA
O1 H1 O12 2_766 0.83(3) 1.98(3) 2.8120(18) 175(2)
O2 H3 O12 1_455 0.93(3) 1.84(3) 2.7671(18) 177(3)
O1 H2 O21 1_655 0.87(3) 1.98(3) 2.7941(18) 155(3)
O2 H4 N21 1_565 0.81(4) 2.10(4) 2.8881(19) 166(3)
